data_7062881
loop_
_publ_author_name
'Mes\'ias-Salazar, \'Angela'
'Rojas, Ren\'e S.'
'Carrillo-Hermosilla, Fernando'
'Mart\'inez, Javier'
'Anti\~nolo, Antonio'
'Trofymchuk, Oleksandra S.'
'Nachtigall, Fabiane M.'
'Santos, Leonardo S.'
'Daniliuc, Constantin G.'

_publ_section_title
;
 Guanidinium iodide salts as single component catalysts for CO2 to epoxide
 fixation
;
_journal_issue 1
_journal_name_full 'New Journal of Chemistry'
_journal_page_first 105
_journal_page_last 111
_journal_paper_doi 10.1039/D3NJ03959E
_journal_volume 48
_journal_year 2024
_chemical_formula_sum 'C20 H38 I2 N6'
_chemical_formula_weight 616.36
_space_group_crystal_system tetragonal
_space_group_IT_number 88
_space_group_name_Hall '-I 4ad'
_space_group_name_H-M_alt 'I 41/a :2'
_atom_sites_solution_hydrogens mixed
_audit_creation_method 'APEX3 v2016.1-0'
_audit_update_record
;
2023-06-05 deposited with the CCDC.	2023-11-16 downloaded from the CCDC.
;
_cell_angle_alpha 90
_cell_angle_beta 90
_cell_angle_gamma 90
_cell_formula_units_Z 8
_cell_length_a 28.4678(8)
_cell_length_b 28.4678(8)
_cell_length_c 6.3147(2)
_cell_measurement_reflns_used 9787
_cell_measurement_temperature 100.(2)
_cell_measurement_theta_max 69.9883
_cell_measurement_theta_min 4.3929
_cell_volume 5117.5(3)
_computing_cell_refinement 'SAINT V8.37A (Bruker AXS Inc., 2015)'
_computing_data_collection
;

APEX3 v2016.1-0 (Bruker AXS Inc., 2016)
;
_computing_data_reduction 'SAINT V8.37A (Bruker AXS Inc., 2015)'
_computing_molecular_graphics 'XP (Sheldrick, 2014)'
_computing_publication_material 'SHELXL-2014/7 (Sheldrick, 2014)'
_computing_structure_refinement 'SHELXL-2014/7 (Sheldrick, 2014)'
_computing_structure_solution 'SHELXL-2014/7 (Sheldrick, 2014)'
_diffrn_ambient_temperature 100.(2)
_diffrn_detector_area_resol_mean 7.3910
_diffrn_measured_fraction_theta_full 0.998
_diffrn_measured_fraction_theta_max 0.998
_diffrn_measurement_device_type 'Bruker D8 Venture PHOTON 100 CMOS'
_diffrn_measurement_method 'omega and phi scans'
_diffrn_radiation_monochromator 'MX mirror'
_diffrn_radiation_type 'Cu K\a'
_diffrn_radiation_wavelength 1.54178
_diffrn_reflns_av_R_equivalents 0.0529
_diffrn_reflns_av_unetI/netI 0.0207
_diffrn_reflns_limit_h_max 34
_diffrn_reflns_limit_h_min -34
_diffrn_reflns_limit_k_max 34
_diffrn_reflns_limit_k_min -34
_diffrn_reflns_limit_l_max 7
_diffrn_reflns_limit_l_min -7
_diffrn_reflns_number 36089
_diffrn_reflns_theta_full 70.07
_diffrn_reflns_theta_max 70.07
_diffrn_reflns_theta_min 3.10
_diffrn_source 'Cu ImS'
_diffrn_source_type 'micro focus tube'
_exptl_absorpt_coefficient_mu 19.425
_exptl_absorpt_correction_T_max 0.43
_exptl_absorpt_correction_T_min 0.24
_exptl_absorpt_correction_type multi-scan
_exptl_absorpt_process_details
;
Bruker AXS (2014). SADABS, Version 2014/5, Bruker AXS Inc., Madison, Wisconsin,
USA.
;
_exptl_crystal_colour colourless
_exptl_crystal_density_diffrn 1.600
_exptl_crystal_density_method 'not measured'
_exptl_crystal_description needle
_exptl_crystal_F_000 2448
_exptl_crystal_size_max 0.424
_exptl_crystal_size_mid 0.112
_exptl_crystal_size_min 0.052
_refine_diff_density_max 0.540
_refine_diff_density_min -0.551
_refine_ls_extinction_method none
_refine_ls_goodness_of_fit_ref 1.082
_refine_ls_hydrogen_treatment mixed
_refine_ls_matrix_type full
_refine_ls_number_parameters 143
_refine_ls_number_reflns 2425
_refine_ls_number_restraints 0
_refine_ls_restrained_S_all 1.082
_refine_ls_R_factor_all 0.0218
_refine_ls_R_factor_gt 0.0197
_refine_ls_shift/su_max 0.003
_refine_ls_shift/su_mean 0.000
_refine_ls_structure_factor_coef Fsqd
_refine_ls_weighting_details 'w=1/[\s^2^(Fo^2^)+(0.0253P)^2^+10.2939P] where P=(Fo^2^+2Fc^2^)/3'
_refine_ls_weighting_scheme calc
_refine_ls_wR_factor_gt 0.0489
_refine_ls_wR_factor_ref 0.0518
_reflns_number_gt 2256
_reflns_number_total 2425
_reflns_threshold_expression 'I > 2\s(I)'
_cod_data_source_file d3nj03959e2.cif
_cod_data_source_block dan9579_1e
_cod_depositor_comments 'Adding full bibliography for 7062881--7062882.cif.'
_cod_original_sg_symbol_H-M 'I 41/a'
_cod_database_code 7062881

loop_
_space_group_symop_operation_xyz
'x, y, z'
'-x+1/2, -y, z+1/2'
'-y+3/4, x+1/4, z+1/4'
'y+3/4, -x+3/4, z+3/4'
'x+1/2, y+1/2, z+1/2'
'-x+1, -y+1/2, z+1'
'-y+5/4, x+3/4, z+3/4'
'y+5/4, -x+5/4, z+5/4'
'-x, -y, -z'
'x-1/2, y, -z-1/2'
'y-3/4, -x-1/4, -z-1/4'
'-y-3/4, x-3/4, -z-3/4'
'-x+1/2, -y+1/2, -z+1/2'
'x, y+1/2, -z'
'y-1/4, -x+1/4, -z+1/4'
'-y-1/4, x-1/4, -z-1/4'

loop_
_atom_site_type_symbol
_atom_site_label
_atom_site_fract_x
_atom_site_fract_y
_atom_site_fract_z
_atom_site_U_iso_or_equiv
_atom_site_adp_type
_atom_site_calc_flag
_atom_site_refinement_flags_adp
_atom_site_refinement_flags_occupancy
_atom_site_refinement_flags_posn
_atom_site_occupancy
_atom_site_disorder_assembly
_atom_site_disorder_group
I I1 0.41458(2) 0.40978(2) 0.63258(2) 0.01349(7) Uani d . . . 1 . .
N N1 0.43661(6) 0.51820(6) 0.3329(3) 0.0114(3) Uani d . . . 1 . .
H H1 0.4288(9) 0.4944(9) 0.400(4) 0.011(6) Uiso d . . . 1 . .
N N2 0.39138(6) 0.56510(6) 0.5519(3) 0.0113(3) Uani d . . . 1 . .
H H2 0.3877(9) 0.5899(10) 0.609(4) 0.013(7) Uiso d . . . 1 . .
N N3 0.45615(6) 0.59663(6) 0.3822(3) 0.0105(3) Uani d . . . 1 . .
H H3 0.4818(10) 0.5900(9) 0.340(4) 0.016(7) Uiso d . . . 1 . .
C C1 0.42794(7) 0.56073(7) 0.4224(3) 0.0097(4) Uani d . . . 1 . .
C C2 0.46897(7) 0.50999(7) 0.1644(3) 0.0099(4) Uani d . . . 1 . .
C C3 0.47064(7) 0.53900(7) -0.0125(3) 0.0116(4) Uani d . . . 1 . .
H H3A 0.4504 0.5655 -0.022 0.014 Uiso calc U . R 1 . .
C C4 0.50192(7) 0.52919(7) -0.1752(3) 0.0114(4) Uani d . . . 1 . .
H H4A 0.5035 0.5494 -0.2948 0.014 Uiso calc U . R 1 . .
C C11 0.34933(7) 0.53487(7) 0.5523(3) 0.0124(4) Uani d . . . 1 . .
H H11 0.3577 0.504 0.4868 0.015 Uiso calc U . R 1 . .
C C12 0.31145(8) 0.55815(8) 0.4181(3) 0.0179(4) Uani d . . . 1 . .
H H12A 0.3037 0.589 0.4779 0.027 Uiso calc U . R 1 . .
H H12B 0.2833 0.5384 0.4169 0.027 Uiso calc U . R 1 . .
H H12C 0.323 0.5621 0.2729 0.027 Uiso calc U . R 1 . .
C C13 0.33410(8) 0.52643(7) 0.7801(3) 0.0157(4) Uani d . . . 1 . .
H H13A 0.3591 0.5098 0.8562 0.024 Uiso calc U . R 1 . .
H H13B 0.3054 0.5074 0.7815 0.024 Uiso calc U . R 1 . .
H H13C 0.328 0.5566 0.8493 0.024 Uiso calc U . R 1 . .
C C21 0.44848(7) 0.64576(7) 0.4473(3) 0.0111(4) Uani d . . . 1 . .
H H21 0.4139 0.6516 0.4574 0.013 Uiso calc U . R 1 . .
C C22 0.47069(8) 0.65503(8) 0.6624(3) 0.0147(4) Uani d . . . 1 . .
H H22A 0.4549 0.6359 0.7701 0.022 Uiso calc U . R 1 . .
H H22B 0.4674 0.6884 0.6981 0.022 Uiso calc U . R 1 . .
H H22C 0.5041 0.6468 0.6575 0.022 Uiso calc U . R 1 . .
C C23 0.46882(8) 0.67718(7) 0.2758(3) 0.0167(4) Uani d . . . 1 . .
H H23A 0.502 0.6693 0.2539 0.025 Uiso calc U . R 1 . .
H H23B 0.4661 0.7101 0.3194 0.025 Uiso calc U . R 1 . .
H H23C 0.4515 0.6724 0.1435 0.025 Uiso calc U . R 1 . .

loop_
_atom_site_aniso_label
_atom_site_aniso_U_11
_atom_site_aniso_U_22
_atom_site_aniso_U_33
_atom_site_aniso_U_12
_atom_site_aniso_U_13
_atom_site_aniso_U_23
I1 0.00914(9) 0.01147(9) 0.01987(10) 0.00077(4) -0.00044(4) 0.00025(5)
N1 0.0145(9) 0.0067(8) 0.0130(8) 0.0002(7) 0.0043(7) 0.0011(7)
N2 0.0114(8) 0.0097(8) 0.0129(8) -0.0010(7) 0.0034(7) -0.0039(7)
N3 0.0078(9) 0.0096(9) 0.0143(8) 0.0021(7) 0.0035(6) -0.0020(6)
C1 0.0099(9) 0.0107(9) 0.0085(9) 0.0019(8) -0.0020(7) 0.0004(7)
C2 0.0085(9) 0.0094(9) 0.0118(9) -0.0005(7) 0.0015(7) -0.0031(7)
C3 0.0115(9) 0.0111(9) 0.0123(9) 0.0043(7) -0.0006(8) -0.0008(8)
C4 0.0129(10) 0.0109(9) 0.0104(9) 0.0006(8) -0.0014(8) 0.0021(7)
C11 0.0094(9) 0.0112(9) 0.0166(10) -0.0017(8) 0.0031(8) -0.0019(8)
C12 0.0120(10) 0.0249(12) 0.0169(10) 0.0002(9) -0.0006(8) -0.0017(9)
C13 0.0185(10) 0.0131(10) 0.0156(10) -0.0024(8) 0.0048(8) 0.0010(8)
C21 0.0111(9) 0.0084(9) 0.0138(10) 0.0008(8) 0.0016(8) -0.0009(8)
C22 0.0157(10) 0.0141(10) 0.0145(10) 0.0010(8) -0.0002(8) -0.0010(8)
C23 0.0209(11) 0.0138(10) 0.0153(10) 0.0005(8) 0.0027(9) 0.0034(8)

loop_
_atom_type_symbol
_atom_type_description
_atom_type_scat_dispersion_real
_atom_type_scat_dispersion_imag
_atom_type_scat_source
C C 0.0181 0.0091 'International Tables Vol C Tables 4.2.6.8 and 6.1.1.4'
H H 0.0000 0.0000 'International Tables Vol C Tables 4.2.6.8 and 6.1.1.4'
N N 0.0311 0.0180 'International Tables Vol C Tables 4.2.6.8 and 6.1.1.4'
I I -0.3257 6.8362 'International Tables Vol C Tables 4.2.6.8 and 6.1.1.4'

loop_
_geom_angle_atom_site_label_1
_geom_angle_atom_site_label_2
_geom_angle_atom_site_label_3
_geom_angle_site_symmetry_1
_geom_angle_site_symmetry_3
_geom_angle
_geom_angle_publ_flag
C1 N1 C2 . . 125.01(18) ?
C1 N1 H1 . . 117.6(17) ?
C2 N1 H1 . . 115.0(17) ?
C1 N2 C11 . . 125.60(18) ?
C1 N2 H2 . . 117.5(19) ?
C11 N2 H2 . . 114.2(19) ?
C1 N3 C21 . . 126.08(18) ?
C1 N3 H3 . . 115.7(19) ?
C21 N3 H3 . . 117.0(19) ?
N3 C1 N2 . . 121.35(18) ?
N3 C1 N1 . . 119.85(18) ?
N2 C1 N1 . . 118.79(18) ?
C3 C2 C4 . 9_665 119.70(19) ?
C3 C2 N1 . . 121.60(18) ?
C4 C2 N1 9_665 . 118.65(18) ?
C4 C3 C2 . . 119.82(19) ?
C4 C3 H3A . . 120.1 ?
C2 C3 H3A . . 120.1 ?
C3 C4 C2 . 9_665 120.47(19) ?
C3 C4 H4A . . 119.8 ?
C2 C4 H4A 9_665 . 119.8 ?
N2 C11 C13 . . 108.98(17) ?
N2 C11 C12 . . 108.64(17) ?
C13 C11 C12 . . 113.16(17) ?
N2 C11 H11 . . 108.7 ?
C13 C11 H11 . . 108.7 ?
C12 C11 H11 . . 108.7 ?
C11 C12 H12A . . 109.5 ?
C11 C12 H12B . . 109.5 ?
H12A C12 H12B . . 109.5 ?
C11 C12 H12C . . 109.5 ?
H12A C12 H12C . . 109.5 ?
H12B C12 H12C . . 109.5 ?
C11 C13 H13A . . 109.5 ?
C11 C13 H13B . . 109.5 ?
H13A C13 H13B . . 109.5 ?
C11 C13 H13C . . 109.5 ?
H13A C13 H13C . . 109.5 ?
H13B C13 H13C . . 109.5 ?
N3 C21 C23 . . 107.67(16) ?
N3 C21 C22 . . 110.59(16) ?
C23 C21 C22 . . 112.07(17) ?
N3 C21 H21 . . 108.8 ?
C23 C21 H21 . . 108.8 ?
C22 C21 H21 . . 108.8 ?
C21 C22 H22A . . 109.5 ?
C21 C22 H22B . . 109.5 ?
H22A C22 H22B . . 109.5 ?
C21 C22 H22C . . 109.5 ?
H22A C22 H22C . . 109.5 ?
H22B C22 H22C . . 109.5 ?
C21 C23 H23A . . 109.5 ?
C21 C23 H23B . . 109.5 ?
H23A C23 H23B . . 109.5 ?
C21 C23 H23C . . 109.5 ?
H23A C23 H23C . . 109.5 ?
H23B C23 H23C . . 109.5 ?

loop_
_geom_bond_atom_site_label_1
_geom_bond_atom_site_label_2
_geom_bond_site_symmetry_2
_geom_bond_distance
_geom_bond_publ_flag
N1 C1 . 1.359(3) ?
N1 C2 . 1.427(3) ?
N1 H1 . 0.83(3) ?
N2 C1 . 1.330(3) ?
N2 C11 . 1.474(3) ?
N2 H2 . 0.80(3) ?
N3 C1 . 1.324(3) ?
N3 C21 . 1.474(3) ?
N3 H3 . 0.80(3) ?
C2 C3 . 1.390(3) ?
C2 C4 9_665 1.391(3) ?
C3 C4 . 1.388(3) ?
C3 H3A . 0.95 ?
C4 C2 9_665 1.391(3) ?
C4 H4A . 0.95 ?
C11 C13 . 1.521(3) ?
C11 C12 . 1.524(3) ?
C11 H11 . 1.0 ?
C12 H12A . 0.98 ?
C12 H12B . 0.98 ?
C12 H12C . 0.98 ?
C13 H13A . 0.98 ?
C13 H13B . 0.98 ?
C13 H13C . 0.98 ?
C21 C23 . 1.519(3) ?
C21 C22 . 1.521(3) ?
C21 H21 . 1.0 ?
C22 H22A . 0.98 ?
C22 H22B . 0.98 ?
C22 H22C . 0.98 ?
C23 H23A . 0.98 ?
C23 H23B . 0.98 ?
C23 H23C . 0.98 ?

loop_
_geom_hbond_atom_site_label_D
_geom_hbond_atom_site_label_H
_geom_hbond_atom_site_label_A
_geom_hbond_site_symmetry_A
_geom_hbond_distance_DH
_geom_hbond_distance_HA
_geom_hbond_distance_DA
_geom_hbond_angle_DHA
_geom_hbond_publ_flag
N1 H1 I1 . 0.83(3) 2.85(3) 3.6744(18) 172.(2) ?
N2 H2 I1 3 0.80(3) 3.06(3) 3.8081(18) 158.(2) ?
N3 H3 I1 9_666 0.80(3) 2.96(3) 3.6856(18) 153.(2) ?
C11 H11 I1 . 1.0 3.27 4.048(2) 136.3 ?
C13 H13C I1 3 0.98 3.1 3.990(2) 151.7 ?

loop_
_geom_torsion_atom_site_label_1
_geom_torsion_atom_site_label_2
_geom_torsion_atom_site_label_3
_geom_torsion_atom_site_label_4
_geom_torsion_site_symmetry_1
_geom_torsion_site_symmetry_2
_geom_torsion_site_symmetry_3
_geom_torsion_site_symmetry_4
_geom_torsion
_geom_torsion_publ_flag
C21 N3 C1 N2 . . . . -8.4(3) ?
C21 N3 C1 N1 . . . . 172.67(18) ?
C11 N2 C1 N3 . . . . 157.26(19) ?
C11 N2 C1 N1 . . . . -23.8(3) ?
C2 N1 C1 N3 . . . . -12.6(3) ?
C2 N1 C1 N2 . . . . 168.46(19) ?
C1 N1 C2 C3 . . . . -45.4(3) ?
C1 N1 C2 C4 . . . 9_665 137.2(2) ?
C4 C2 C3 C4 9_665 . . . -1.2(3) ?
N1 C2 C3 C4 . . . . -178.56(18) ?
C2 C3 C4 C2 . . . 9_665 1.2(3) ?
C1 N2 C11 C13 . . . . 141.4(2) ?
C1 N2 C11 C12 . . . . -94.9(2) ?
C1 N3 C21 C23 . . . . -146.7(2) ?
C1 N3 C21 C22 . . . . 90.6(2) ?
